data_1565455
loop_
_publ_author_name
'Adonin, Sergey A.'
'Bondarenko, Mikhail A.'
'Novikov, Alexander S.'
'Plyusnin, Pavel E.'
'Korolkov, Ilya V.'
'Sokolov, Maxim N.'
'Fedin, Vladimir P.'

_publ_section_title
;
 Five new Sb(V) bromide complexes and their polybromide derivatives with
 pyridinium-type cations: Structures, thermal stability and features of
 halogen&#x22EF;halogen contacts in solid state
;
_journal_name_full 'Inorganica Chimica Acta'
_journal_page_first 119278
_journal_paper_doi 10.1016/j.ica.2019.119278
_journal_volume 502
_journal_year 2020
_chemical_formula_sum 'C16 H24 Br9 N2 Sb'
_chemical_formula_weight 1085.31
_space_group_crystal_system monoclinic
_space_group_IT_number 14
_space_group_name_Hall '-P 2yn'
_space_group_name_H-M_alt 'P 1 21/n 1'
_atom_sites_solution_hydrogens geom
_audit_creation_method SHELXL-2014/7
_cell_angle_alpha 90
_cell_angle_beta 100.782(3)
_cell_angle_gamma 90
_cell_formula_units_Z 2
_cell_length_a 11.4927(4)
_cell_length_b 7.3613(2)
_cell_length_c 16.9266(6)
_cell_measurement_reflns_used 2603
_cell_measurement_temperature 130(2)
_cell_measurement_theta_max 28.5750
_cell_measurement_theta_min 3.6300
_cell_volume 1406.73(8)
_computing_cell_refinement 'CrysAlisPro 1.171.38.46 (Rigaku OD, 2015)'
_computing_data_collection 'CrysAlisPro 1.171.38.46 (Rigaku OD, 2015)'
_computing_data_reduction 'CrysAlisPro 1.171.38.46 (Rigaku OD, 2015)'
_computing_structure_refinement 'SHELXL-2014/7 (Sheldrick, 2014)'
_diffrn_ambient_temperature 130(2)
_diffrn_detector_area_resol_mean 10.6168
_diffrn_measured_fraction_theta_full 0.998
_diffrn_measured_fraction_theta_max 0.842
_diffrn_measurement_device_type 'New Xcalibur, AtlasS2'
_diffrn_measurement_method '\w scans'
_diffrn_radiation_type MoK\a
_diffrn_radiation_wavelength 0.71073
_diffrn_reflns_av_R_equivalents 0.0273
_diffrn_reflns_av_unetI/netI 0.0434
_diffrn_reflns_Laue_measured_fraction_full 0.998
_diffrn_reflns_Laue_measured_fraction_max 0.842
_diffrn_reflns_limit_h_max 10
_diffrn_reflns_limit_h_min -15
_diffrn_reflns_limit_k_max 7
_diffrn_reflns_limit_k_min -9
_diffrn_reflns_limit_l_max 23
_diffrn_reflns_limit_l_min -17
_diffrn_reflns_number 6398
_diffrn_reflns_point_group_measured_fraction_full 0.998
_diffrn_reflns_point_group_measured_fraction_max 0.842
_diffrn_reflns_theta_full 25.500
_diffrn_reflns_theta_max 28.874
_diffrn_reflns_theta_min 3.304
_diffrn_source 'fine-focus sealed X-ray tube'
_exptl_absorpt_coefficient_mu 13.771
_exptl_absorpt_correction_T_max 1.00000
_exptl_absorpt_correction_T_min 0.45637
_exptl_absorpt_correction_type multi-scan
_exptl_absorpt_process_details
;
CrysAlisPro 1.171.38.46 (Rigaku Oxford Diffraction, 2015)
Empirical absorption correction using spherical harmonics,
 implemented in SCALE3 ABSPACK scaling algorithm.
;
_exptl_crystal_colour purple
_exptl_crystal_density_diffrn 2.562
_exptl_crystal_description block
_exptl_crystal_F_000 1000
_exptl_crystal_size_max 0.210
_exptl_crystal_size_mid 0.190
_exptl_crystal_size_min 0.100
_refine_diff_density_max 0.652
_refine_diff_density_min -0.654
_refine_diff_density_rms 0.137
_refine_ls_extinction_coef .
_refine_ls_extinction_method none
_refine_ls_goodness_of_fit_ref 0.980
_refine_ls_hydrogen_treatment constr
_refine_ls_matrix_type full
_refine_ls_number_parameters 132
_refine_ls_number_reflns 3105
_refine_ls_number_restraints 0
_refine_ls_restrained_S_all 0.980
_refine_ls_R_factor_all 0.0409
_refine_ls_R_factor_gt 0.0278
_refine_ls_shift/su_max 0.001
_refine_ls_shift/su_mean 0.000
_refine_ls_structure_factor_coef Fsqd
_refine_ls_weighting_details 'w=1/[\s^2^(Fo^2^)+(0.0118P)^2^] where P=(Fo^2^+2Fc^2^)/3'
_refine_ls_weighting_scheme calc
_refine_ls_wR_factor_gt 0.0452
_refine_ls_wR_factor_ref 0.0491
_reflns_Friedel_coverage 0.000
_reflns_Friedel_fraction_full .
_reflns_Friedel_fraction_max .
_reflns_number_gt 2529
_reflns_number_total 3105
_reflns_threshold_expression 'I > 2\s(I)'
_cod_data_source_file ICA-2020-502-119278.cif
_cod_data_source_block BM82_a
_cod_original_sg_symbol_H-M 'P 21/n'
_cod_database_code 1565455
_shelx_shelxl_version_number 2014/7
_shelx_space_group_comment
;
The symmetry employed for this shelxl refinement is uniquely defined
by the following loop, which should always be used as a source of
symmetry information in preference to the above space-group names.
They are only intended as comments.
;
_shelx_estimated_absorpt_t_min 0.160
_shelx_estimated_absorpt_t_max 0.340

loop_
_space_group_symop_operation_xyz
'x, y, z'
'-x+1/2, y+1/2, -z+1/2'
'-x, -y, -z'
'x-1/2, -y-1/2, z-1/2'

loop_
_atom_site_label
_atom_site_type_symbol
_atom_site_fract_x
_atom_site_fract_y
_atom_site_fract_z
_atom_site_U_iso_or_equiv
_atom_site_adp_type
_atom_site_occupancy
_atom_site_site_symmetry_order
_atom_site_calc_flag
_atom_site_refinement_flags_posn
_atom_site_refinement_flags_adp
_atom_site_refinement_flags_occupancy
_atom_site_disorder_assembly
_atom_site_disorder_group
Sb1 Sb 0.5000 0.0000 0.5000 0.01357(9) Uani 1 2 d S . P . .
C1 C 0.3145(3) 0.4200(5) 0.2513(2) 0.0226(9) Uani 1 1 d . . . . .
H1A H 0.3250 0.3278 0.2115 0.034 Uiso 1 1 calc R U . . .
H1B H 0.2317 0.4598 0.2417 0.034 Uiso 1 1 calc R U . . .
H1C H 0.3356 0.3683 0.3055 0.034 Uiso 1 1 calc R U . . .
N1 N 0.5190(3) 0.5222(4) 0.25120(18) 0.0166(7) Uani 1 1 d . . . . .
Br1 Br 0.31930(3) 0.21011(5) 0.47437(2) 0.02289(11) Uani 1 1 d . . . . .
Br2 Br 0.51944(3) 0.02779(5) 0.35213(2) 0.01889(10) Uani 1 1 d . . . . .
C2 C 0.3934(3) 0.5804(5) 0.2441(2) 0.0189(9) Uani 1 1 d . . . . .
H2A H 0.3668 0.6403 0.1914 0.023 Uiso 1 1 calc R U . . .
H2B H 0.3871 0.6696 0.2868 0.023 Uiso 1 1 calc R U . . .
Br3 Br 0.63566(4) 0.27424(5) 0.53533(2) 0.02236(10) Uani 1 1 d . . . . .
C3 C 0.5857(3) 0.5146(5) 0.3267(2) 0.0215(9) Uani 1 1 d . . . . .
H3 H 0.5515 0.5468 0.3716 0.026 Uiso 1 1 calc R U . . .
Br4 Br 0.43875(4) 0.00623(5) 0.13671(2) 0.02605(11) Uani 1 1 d . . . . .
C4 C 0.7014(4) 0.4612(5) 0.3381(3) 0.0285(10) Uani 1 1 d . . . . .
H4 H 0.7480 0.4571 0.3908 0.034 Uiso 1 1 calc R U . . .
Br5 Br 0.5000 0.0000 0.0000 0.01940(13) Uani 1 2 d S . P . .
C5 C 0.7501(4) 0.4131(6) 0.2727(3) 0.0313(11) Uani 1 1 d . . . . .
H5 H 0.8307 0.3768 0.2798 0.038 Uiso 1 1 calc R U . . .
C7 C 0.5644(4) 0.4733(5) 0.1862(2) 0.0217(9) Uani 1 1 d . . . . .
C6 C 0.6811(4) 0.4181(5) 0.1969(3) 0.0280(10) Uani 1 1 d . . . . .
H6 H 0.7140 0.3834 0.1517 0.034 Uiso 1 1 calc R U . . .
C8 C 0.4891(4) 0.4849(5) 0.1040(2) 0.0309(11) Uani 1 1 d . . . . .
H8A H 0.4130 0.4249 0.1042 0.046 Uiso 1 1 calc R U . . .
H8B H 0.5295 0.4246 0.0652 0.046 Uiso 1 1 calc R U . . .
H8C H 0.4754 0.6127 0.0890 0.046 Uiso 1 1 calc R U . . .

loop_
_atom_site_aniso_label
_atom_site_aniso_U_11
_atom_site_aniso_U_22
_atom_site_aniso_U_33
_atom_site_aniso_U_23
_atom_site_aniso_U_13
_atom_site_aniso_U_12
Sb1 0.01631(18) 0.01270(17) 0.01093(18) -0.00034(14) 0.00055(15) -0.00163(15)
C1 0.015(2) 0.024(2) 0.027(2) 0.0003(18) 0.0026(18) -0.0010(18)
N1 0.0172(17) 0.0153(15) 0.0176(18) -0.0005(14) 0.0039(14) -0.0012(14)
Br1 0.0226(2) 0.0225(2) 0.0218(2) -0.00033(17) -0.00038(18) 0.00596(18)
Br2 0.0243(2) 0.02073(19) 0.01141(19) 0.00018(16) 0.00283(16) -0.00227(17)
C2 0.018(2) 0.0163(18) 0.022(2) -0.0015(17) 0.0014(18) 0.0039(17)
Br3 0.0283(2) 0.01995(19) 0.0184(2) -0.00346(16) 0.00349(18) -0.01038(18)
C3 0.027(2) 0.0177(19) 0.019(2) -0.0002(17) 0.0030(18) -0.0053(18)
Br4 0.0368(2) 0.0228(2) 0.0208(2) 0.00179(17) 0.01129(19) 0.00113(19)
C4 0.026(2) 0.028(2) 0.028(3) 0.006(2) -0.002(2) -0.006(2)
Br5 0.0226(3) 0.0169(3) 0.0183(3) 0.0013(2) 0.0029(2) 0.0001(2)
C5 0.017(2) 0.028(2) 0.050(3) 0.008(2) 0.010(2) 0.001(2)
C7 0.030(2) 0.0127(18) 0.023(2) 0.0024(17) 0.0068(19) 0.0010(18)
C6 0.029(2) 0.020(2) 0.038(3) 0.003(2) 0.017(2) 0.004(2)
C8 0.047(3) 0.025(2) 0.022(2) 0.0026(18) 0.008(2) 0.009(2)

loop_
_atom_type_symbol
_atom_type_description
_atom_type_scat_dispersion_real
_atom_type_scat_dispersion_imag
_atom_type_scat_source
C C 0.0033 0.0016 'International Tables Vol C Tables 4.2.6.8 and 6.1.1.4'
N N 0.0061 0.0033 'International Tables Vol C Tables 4.2.6.8 and 6.1.1.4'
Br Br -0.2901 2.4595 'International Tables Vol C Tables 4.2.6.8 and 6.1.1.4'
Sb Sb -0.5866 1.5461 'International Tables Vol C Tables 4.2.6.8 and 6.1.1.4'
H H 0.0000 0.0000 'International Tables Vol C Tables 4.2.6.8 and 6.1.1.4'

loop_
_geom_angle_atom_site_label_1
_geom_angle_atom_site_label_2
_geom_angle_atom_site_label_3
_geom_angle
_geom_angle_site_symmetry_1
_geom_angle_site_symmetry_3
Br3 Sb1 Br3 180.0 . 3_656
Br3 Sb1 Br1 89.861(13) . 3_656
Br3 Sb1 Br1 90.139(13) 3_656 3_656
Br3 Sb1 Br1 90.140(13) . .
Br3 Sb1 Br1 89.860(13) 3_656 .
Br1 Sb1 Br1 180.000(11) 3_656 .
Br3 Sb1 Br2 90.269(12) . .
Br3 Sb1 Br2 89.732(12) 3_656 .
Br1 Sb1 Br2 89.860(13) 3_656 .
Br1 Sb1 Br2 90.140(13) . .
Br3 Sb1 Br2 89.731(12) . 3_656
Br3 Sb1 Br2 90.268(12) 3_656 3_656
Br1 Sb1 Br2 90.141(13) 3_656 3_656
Br1 Sb1 Br2 89.859(13) . 3_656
Br2 Sb1 Br2 180.0 . 3_656
C2 C1 H1A 109.5 . .
C2 C1 H1B 109.5 . .
H1A C1 H1B 109.5 . .
C2 C1 H1C 109.5 . .
H1A C1 H1C 109.5 . .
H1B C1 H1C 109.5 . .
C7 N1 C3 121.1(3) . .
C7 N1 C2 121.8(3) . .
C3 N1 C2 117.1(3) . .
N1 C2 C1 110.9(3) . .
N1 C2 H2A 109.5 . .
C1 C2 H2A 109.5 . .
N1 C2 H2B 109.5 . .
C1 C2 H2B 109.5 . .
H2A C2 H2B 108.0 . .
N1 C3 C4 120.5(4) . .
N1 C3 H3 119.7 . .
C4 C3 H3 119.7 . .
C3 C4 C5 119.4(4) . .
C3 C4 H4 120.3 . .
C5 C4 H4 120.3 . .
Br4 Br5 Br4 180.0 3_655 .
C6 C5 C4 119.5(4) . .
C6 C5 H5 120.2 . .
C4 C5 H5 120.2 . .
N1 C7 C6 119.1(4) . .
N1 C7 C8 119.8(4) . .
C6 C7 C8 121.1(4) . .
C5 C6 C7 120.4(4) . .
C5 C6 H6 119.8 . .
C7 C6 H6 119.8 . .
C7 C8 H8A 109.5 . .
C7 C8 H8B 109.5 . .
H8A C8 H8B 109.5 . .
C7 C8 H8C 109.5 . .
H8A C8 H8C 109.5 . .
H8B C8 H8C 109.5 . .

loop_
_geom_bond_atom_site_label_1
_geom_bond_atom_site_label_2
_geom_bond_distance
_geom_bond_site_symmetry_2
Sb1 Br3 2.5525(4) .
Sb1 Br3 2.5525(4) 3_656
Sb1 Br1 2.5604(4) 3_656
Sb1 Br1 2.5605(4) .
Sb1 Br2 2.5624(4) .
Sb1 Br2 2.5624(4) 3_656
C1 C2 1.507(5) .
C1 H1A 0.9800 .
C1 H1B 0.9800 .
C1 H1C 0.9800 .
N1 C7 1.351(5) .
N1 C3 1.363(4) .
N1 C2 1.488(4) .
C2 H2A 0.9900 .
C2 H2B 0.9900 .
C3 C4 1.365(5) .
C3 H3 0.9500 .
Br4 Br5 2.5420(4) .
C4 C5 1.377(6) .
C4 H4 0.9500 .
Br5 Br4 2.5420(4) 3_655
C5 C6 1.376(5) .
C5 H5 0.9500 .
C7 C6 1.380(5) .
C7 C8 1.498(5) .
C6 H6 0.9500 .
C8 H8A 0.9800 .
C8 H8B 0.9800 .
C8 H8C 0.9800 .
